data_4031704
loop_
_publ_author_name
'Hay, C.M.'
'Johnson, B.F.G.'
'Whitton, A.J.'
'Lewis, J.'
'Raithby, P.R.'

_publ_section_title
;
 Preparation and characterisation of mixed bismuth and ruthenium clusters;
 x-ray crystal structure of (Ru3 (mue-H)3 (C O)9 (mue3-Bi)), (Ru3 (C O)9
 (mue3-Bi)2), and (Ru4 (C O)12 (mue4-Bi)2)
;
_journal_name_full
;
Journal of the Chemical Society. Dalton Transactions, Inorganic Chemistry 
(1972-)
;
_journal_page_first 2091
_journal_page_last 2097
_journal_volume 1988
_journal_year 1988
_chemical_formula_sum 'C9 Bi2 O9 Ru3'
_chemical_name_systematic 'Bi2 (C O)9 Ru3'
_space_group_IT_number 2
_symmetry_space_group_name_Hall '-P 1'
_symmetry_space_group_name_H-M 'P -1'
_cell_angle_alpha 86
_cell_angle_beta 88.2
_cell_angle_gamma 69.9
_cell_formula_units_Z 4
_cell_length_a 9.137
_cell_length_b 9.35
_cell_length_c 22.943
_cell_volume 1836.123
_citation_journal_id_ASTM JCDTBI
_cod_data_source_file Hay_JCDTBI_1988_77.cif
_cod_data_source_block C9Bi2O9Ru3
_cod_database_code 4031704

loop_
_symmetry_equiv_pos_as_xyz
x,y,z
-x,-y,-z

loop_
_atom_site_label
_atom_site_type_symbol
_atom_site_fract_x
_atom_site_fract_y
_atom_site_fract_z
_atom_site_occupancy
_atom_site_U_iso_or_equiv
Ru4 Ru 0.7397 0.4647 0.6388 1 0.0
O6 O-2 0.6007 -0.4785 0.9342 1 0.0
O11 O-2 0.7214 0.7875 0.5938 1 0.0
O14 O-2 0.6985 0.1183 0.4819 1 0.0
Ru1 Ru 0.1483 -0.1379 0.8853 1 0.0
C3 C+2 0.9471 0.0421 0.8893 1 0.0
Bi1 Bi 0.072 0.6683 0.9625 1 0.0
Ru5 Ru 0.8278 0.1447 0.6016 1 0.0
O4 O-2 0.3189 -0.7822 0.9562 1 0.0
O3 O-2 0.8186 0.1534 0.8841 1 0.0
C18 C+2 0.2458 0.2307 0.5677 1 0.0
O17 O-2 0.3549 -0.1041 0.6715 1 0.0
O16 O-2 0.1731 0.423 0.7083 1 0.0
C1 C+2 0.2441 -0.113 0.955 1 0.0
O18 O-2 0.3396 0.2339 0.5368 1 0.0
C12 C+2 0.5293 0.5113 0.6143 1 0.0
Bi4 Bi 0.8961 0.1866 0.7131 1 0.0
O7 O-2 0.9758 -0.6293 0.8456 1 0.0
O9 O-2 0.6212 -0.1268 0.9108 1 0.0
C14 C+2 0.7508 0.1338 0.5248 1 0.0
O2 O-2 0.313 0.0311 0.8157 1 0.0
Ru3 Ru 0.9568 -0.2985 0.8503 1 0.0
C2 C+2 0.2572 -0.0373 0.8355 1 0.0
Ru6 Ru 0.0921 0.2288 0.6278 1 0.0
C4 C+2 0.3067 -0.6722 0.9305 1 0.0
Ru2 Ru 0.3099 -0.4929 0.8799 1 0.0
C6 C+2 0.4944 -0.4845 0.9115 1 0.0
O15 O-2 0.0677 -0.2135 0.6168 1 0.0
O5 O-2 0.5132 -0.7239 0.7884 1 0.0
C17 C+2 0.253 0.023 0.6578 1 0.0
O10 O-2 0.6282 0.5962 0.7596 1 0.0
C9 C+2 0.7452 -0.192 0.8947 1 0.0
O13 O-2 0.536 0.1266 0.6611 1 0.0
O1 O-2 0.2987 -0.0929 0.9948 1 0.0
Bi2 Bi 0.2031 0.7128 0.7823 1 0.0
C15 C+2 0.9766 -0.0789 0.6127 1 0.0
C7 C+2 0.9717 -0.5116 0.8479 1 0.0
Bi3 Bi 0.8871 0.3644 0.5329 1 0.0
C16 C+2 0.138 0.3523 0.6768 1 0.0
C10 C+2 0.6773 0.5344 0.7154 1 0.0
C11 C+2 0.7337 0.6665 0.6107 1 0.0
O12 O-2 0.4002 0.5362 0.5981 1 0.0
O8 O-2 0.789 -0.1752 0.7299 1 0.0
C13 C+2 0.6487 0.1275 0.6407 1 0.0
C5 C+2 0.4319 -0.6288 0.8181 1 0.0
C8 C+2 0.8557 -0.2155 0.7758 1 0.0
